data_7050921
loop_
_publ_author_name
'Scott, Janet'
'Asami, Masaya'
'Tanaka, Koichi'

_publ_section_title
;
 Novel chromogenic, guest-sensitive host compounds
;
_journal_issue 12
_journal_name_full 'New Journal of Chemistry'
_journal_page_first 1822
_journal_paper_doi 10.1039/b204221e
_journal_volume 26
_journal_year 2002
_chemical_formula_moiety 'C42 H30 N2 O2.2(C2 H6 S O)'
_chemical_formula_sum 'C46 H42 N2 O4 S2'
_chemical_formula_weight 750.94
_chemical_name_systematic
; 
3-{2-[2-(3-hydroxy-3,3-diphenyl-prop-1-ynyl)-phenylazo]-phenyl}
-1,1-diphenyl-prop-2-yn-1-ol DMSO solvate
;
_space_group_IT_number 2
_symmetry_cell_setting triclinic
_symmetry_space_group_name_Hall '-P 1'
_symmetry_space_group_name_H-M 'P -1'
_atom_sites_solution_hydrogens geom
_atom_sites_solution_primary direct
_atom_sites_solution_secondary difmap
_audit_creation_method SHELXL-97
_cell_angle_alpha 76.2520(10)
_cell_angle_beta 72.5340(10)
_cell_angle_gamma 61.2400(10)
_cell_formula_units_Z 2
_cell_length_a 11.7388(3)
_cell_length_b 12.0389(2)
_cell_length_c 16.7993(3)
_cell_measurement_temperature 123(2)
_cell_volume 1972.91(7)
_computing_cell_refinement 'Nonius Collect'
_computing_data_collection 'Nonius Collect'
_computing_data_reduction 'Nonius Collect'
_computing_molecular_graphics XSeed
_computing_structure_refinement 'SHELXL-97 (Sheldrick, 1997)'
_computing_structure_solution 'SHELXS-97 (Sheldrick, 1990)'
_diffrn_ambient_temperature 123(2)
_diffrn_measured_fraction_theta_full 0.972
_diffrn_measured_fraction_theta_max 0.972
_diffrn_measurement_device_type 'Enraf Nonius Kappa CCD'
_diffrn_measurement_method '\phi + w scans'
_diffrn_radiation_monochromator graphite
_diffrn_radiation_source 'fine-focus sealed tube'
_diffrn_radiation_type MoK\a
_diffrn_radiation_wavelength 0.71073
_diffrn_reflns_av_R_equivalents 0.0000
_diffrn_reflns_av_sigmaI/netI 0.1320
_diffrn_reflns_limit_h_max 15
_diffrn_reflns_limit_h_min 0
_diffrn_reflns_limit_k_max 16
_diffrn_reflns_limit_k_min -13
_diffrn_reflns_limit_l_max 22
_diffrn_reflns_limit_l_min -20
_diffrn_reflns_number 9553
_diffrn_reflns_theta_full 28.32
_diffrn_reflns_theta_max 28.32
_diffrn_reflns_theta_min 2.75
_exptl_absorpt_coefficient_mu 0.181
_exptl_absorpt_correction_T_max 0.9646
_exptl_absorpt_correction_T_min 0.9476
_exptl_absorpt_correction_type none
_exptl_crystal_colour 'orange/red (dichromic)'
_exptl_crystal_density_diffrn 1.264
_exptl_crystal_density_method 'not measured'
_exptl_crystal_description needles
_exptl_crystal_F_000 792
_exptl_crystal_size_max 0.30
_exptl_crystal_size_mid 0.20
_exptl_crystal_size_min 0.20
_refine_diff_density_max 0.229
_refine_diff_density_min -0.429
_refine_diff_density_rms 0.058
_refine_ls_extinction_method none
_refine_ls_goodness_of_fit_ref 0.893
_refine_ls_hydrogen_treatment mixed
_refine_ls_matrix_type full
_refine_ls_number_parameters 530
_refine_ls_number_reflns 9553
_refine_ls_number_restraints 6
_refine_ls_restrained_S_all 0.893
_refine_ls_R_factor_all 0.1481
_refine_ls_R_factor_gt 0.0524
_refine_ls_shift/su_max 0.000
_refine_ls_shift/su_mean 0.000
_refine_ls_structure_factor_coef Fsqd
_refine_ls_weighting_details 'calc w==1/[\s^2^(Fo^2^)+(0.0568P)^2^+0.0000P] where P==(Fo^2^+2Fc^2^)/3'
_refine_ls_weighting_scheme calc
_refine_ls_wR_factor_gt 0.1046
_refine_ls_wR_factor_ref 0.1287
_reflns_number_gt 4543
_reflns_number_total 9553
_reflns_threshold_expression >2sigma(I)
_cod_data_source_file b204221e.txt
_cod_data_source_block 1.2DMSO
_cod_depositor_comments
;
The following automatic conversions were performed:
'_symmetry_cell_setting' value 'Triclinic' changed to 'triclinic'
according to '/home/adriana/struct/CIF-dictionaries/cif_core.dic'
dictionary named 'cif_core.dic' version 2.4.1 from 2010-06-29.

Automatic conversion script
Id: cif_fix_enum 1555 2011-01-17 13:19:09Z saulius 
;
_cod_original_cell_volume 1972.92(7)
_cod_original_sg_symbol_H-M P-1
_cod_database_code 7050921

loop_
_symmetry_equiv_pos_as_xyz
'x, y, z'
'-x, -y, -z'

loop_
_atom_site_label
_atom_site_type_symbol
_atom_site_fract_x
_atom_site_fract_y
_atom_site_fract_z
_atom_site_U_iso_or_equiv
_atom_site_adp_type
_atom_site_occupancy
_atom_site_symmetry_multiplicity
_atom_site_calc_flag
_atom_site_refinement_flags
_atom_site_disorder_assembly
_atom_site_disorder_group
S1G S 0.59206(6) 0.42155(6) 0.21912(4) 0.04190(19) Uani 1 1 d . . .
S2G S 0.93983(7) 0.58260(7) 0.24032(5) 0.0408(2) Uani 0.85 1 d P . .
O1 O 0.90658(16) 0.11401(15) 0.12475(8) 0.0288(4) Uani 1 1 d . . .
O1' O 1.60805(15) -0.14309(15) 0.36481(9) 0.0288(4) Uani 1 1 d . . .
O1G O 0.67906(15) 0.33377(14) 0.15245(8) 0.0373(4) Uani 1 1 d . . .
N1 N 1.02116(17) 0.44918(15) 0.02354(9) 0.0259(4) Uani 1 1 d . . .
N1' N 1.48145(17) -0.45781(16) 0.47078(9) 0.0276(4) Uani 1 1 d . . .
C6 C 1.2236(2) 0.4797(2) 0.00030(12) 0.0252(5) Uani 1 1 d . . .
H6 H 1.1891 0.5555 -0.0363 0.030 Uiso 1 1 calc R . .
C20 C 1.1116(2) -0.06075(19) 0.14751(11) 0.0206(5) Uani 1 1 d . . .
C10 C 0.94441(19) 0.06207(19) 0.26654(11) 0.0209(5) Uani 1 1 d . . .
C4' C 1.0875(2) -0.3219(2) 0.45000(12) 0.0291(5) Uani 1 1 d . . .
H4' H 0.9994 -0.2913 0.4432 0.035 Uiso 1 1 calc R . .
C7' C 1.3687(2) -0.23057(19) 0.37383(11) 0.0229(5) Uani 1 1 d . . .
C10' C 1.4032(2) 0.0418(2) 0.35441(11) 0.0228(5) Uani 1 1 d . . .
C8 C 1.0713(2) 0.15778(19) 0.14846(11) 0.0238(5) Uani 1 1 d . . .
C25' C 1.5356(2) -0.1229(2) 0.17082(11) 0.0262(5) Uani 1 1 d . . .
H25' H 1.4891 -0.1739 0.1906 0.031 Uiso 1 1 calc R . .
C8' C 1.4293(2) -0.1689(2) 0.34609(11) 0.0239(5) Uani 1 1 d . . .
C3' C 1.1622(2) -0.2575(2) 0.40584(11) 0.0266(5) Uani 1 1 d . . .
H3' H 1.1246 -0.1823 0.3694 0.032 Uiso 1 1 calc R . .
C9 C 1.0053(2) 0.07158(19) 0.17190(11) 0.0215(5) Uani 1 1 d . . .
C1' C 1.3462(2) -0.41407(19) 0.46792(11) 0.0220(5) Uani 1 1 d . . .
C21' C 1.62152(19) 0.0058(2) 0.19725(12) 0.0255(5) Uani 1 1 d . . .
H21' H 1.6328 0.0447 0.2355 0.031 Uiso 1 1 calc R . .
C9' C 1.5012(2) -0.08813(19) 0.32232(11) 0.0223(5) Uani 1 1 d . . .
C22' C 1.6727(2) 0.0243(2) 0.11196(12) 0.0292(5) Uani 1 1 d . . .
H22' H 1.7207 0.0739 0.0921 0.035 Uiso 1 1 calc R . .
C3 C 1.3247(2) 0.2588(2) 0.10759(12) 0.0267(5) Uani 1 1 d . . .
H3 H 1.3596 0.1835 0.1445 0.032 Uiso 1 1 calc R . .
O2G O 0.83304(17) 0.64248(17) 0.31418(10) 0.0600(6) Uani 1 1 d . . .
C4 C 1.3977(2) 0.3272(2) 0.07137(12) 0.0289(5) Uani 1 1 d . . .
H4 H 1.4819 0.2992 0.0836 0.035 Uiso 1 1 calc R . .
C7 C 1.1277(2) 0.2232(2) 0.12419(11) 0.0234(5) Uani 1 1 d . . .
C5 C 1.3470(2) 0.4371(2) 0.01695(12) 0.0271(5) Uani 1 1 d . . .
H5 H 1.3979 0.4832 -0.0089 0.032 Uiso 1 1 calc R . .
C1 C 1.1498(2) 0.41182(19) 0.03701(11) 0.0223(5) Uani 1 1 d . . .
C2 C 1.2002(2) 0.29873(19) 0.09072(11) 0.0216(5) Uani 1 1 d . . .
C11' C 1.4311(2) 0.0902(2) 0.40940(11) 0.0261(5) Uani 1 1 d . . .
H11' H 1.5120 0.0421 0.4283 0.031 Uiso 1 1 calc R . .
C2' C 1.2921(2) -0.30181(19) 0.41420(11) 0.0227(5) Uani 1 1 d . . .
C25 C 1.2155(2) -0.1296(2) 0.19003(12) 0.0260(5) Uani 1 1 d . . .
H25 H 1.2204 -0.0934 0.2327 0.031 Uiso 1 1 calc R . .
C15 C 0.9583(2) 0.1203(2) 0.32240(12) 0.0286(5) Uani 1 1 d . . .
H15 H 1.0063 0.1699 0.3023 0.034 Uiso 1 1 calc R . .
C13' C 1.2244(2) 0.2804(2) 0.40894(12) 0.0312(6) Uani 1 1 d . . .
H13' H 1.1641 0.3621 0.4270 0.037 Uiso 1 1 calc R . .
C14' C 1.1954(2) 0.2323(2) 0.35409(13) 0.0327(6) Uani 1 1 d . . .
H14' H 1.1147 0.2809 0.3349 0.039 Uiso 1 1 calc R . .
C12' C 1.3413(2) 0.2090(2) 0.43706(12) 0.0308(6) Uani 1 1 d . . .
H12' H 1.3606 0.2409 0.4754 0.037 Uiso 1 1 calc R . .
C20' C 1.55360(19) -0.06923(19) 0.22732(11) 0.0212(5) Uani 1 1 d . . .
C23 C 1.3073(2) -0.3019(2) 0.10691(13) 0.0305(6) Uani 1 1 d . . .
H23 H 1.3736 -0.3845 0.0934 0.037 Uiso 1 1 calc R . .
C21 C 1.1078(2) -0.1137(2) 0.08424(11) 0.0269(5) Uani 1 1 d . . .
H21 H 1.0373 -0.0680 0.0551 0.032 Uiso 1 1 calc R . .
C11 C 0.8736(2) -0.01037(19) 0.29735(12) 0.0250(5) Uani 1 1 d . . .
H11 H 0.8640 -0.0516 0.2598 0.030 Uiso 1 1 calc R . .
C6' C 1.2693(2) -0.4777(2) 0.51317(12) 0.0263(5) Uani 1 1 d . . .
H6' H 1.3056 -0.5528 0.5499 0.032 Uiso 1 1 calc R . .
C12 C 0.8171(2) -0.0230(2) 0.38220(12) 0.0311(6) Uani 1 1 d . . .
H12 H 0.7682 -0.0718 0.4024 0.037 Uiso 1 1 calc R . .
C24 C 1.3112(2) -0.2500(2) 0.17043(13) 0.0306(5) Uani 1 1 d . . .
H24 H 1.3799 -0.2973 0.2008 0.037 Uiso 1 1 calc R . .
C22 C 1.2067(2) -0.2336(2) 0.06295(12) 0.0331(6) Uani 1 1 d . . .
H22 H 1.2051 -0.2684 0.0183 0.040 Uiso 1 1 calc R . .
C23' C 1.6539(2) -0.0297(2) 0.05572(12) 0.0329(6) Uani 1 1 d . . .
H23' H 1.6881 -0.0165 -0.0028 0.039 Uiso 1 1 calc R . .
C5' C 1.1404(2) -0.4310(2) 0.50427(12) 0.0290(5) Uani 1 1 d . . .
H5' H 1.0878 -0.4737 0.5354 0.035 Uiso 1 1 calc R . .
C24' C 1.5852(2) -0.1028(2) 0.08501(12) 0.0321(6) Uani 1 1 d . . .
H24' H 1.5717 -0.1396 0.0465 0.038 Uiso 1 1 calc R . .
C15' C 1.2839(2) 0.1136(2) 0.32738(12) 0.0284(5) Uani 1 1 d . . .
H15' H 1.2631 0.0809 0.2903 0.034 Uiso 1 1 calc R . .
C14 C 0.9026(2) 0.1071(2) 0.40752(13) 0.0384(6) Uani 1 1 d . . .
H14 H 0.9131 0.1473 0.4453 0.046 Uiso 1 1 calc R . .
C13 C 0.8317(2) 0.0355(2) 0.43750(13) 0.0354(6) Uani 1 1 d . . .
H13 H 0.7934 0.0266 0.4957 0.042 Uiso 1 1 calc R . .
C4G C 0.9074(3) 0.6953(3) 0.15217(16) 0.0459(7) Uani 1 1 d D . .
C3G C 1.0863(3) 0.5804(4) 0.24848(18) 0.0592(9) Uani 1 1 d D . .
C1G C 0.5700(3) 0.3222(3) 0.31314(16) 0.0747(11) Uani 1 1 d . . .
H1G1 H 0.5205 0.2793 0.3074 0.112 Uiso 1 1 calc R . .
H1G2 H 0.5201 0.3741 0.3601 0.112 Uiso 1 1 calc R . .
H1G3 H 0.6572 0.2582 0.3239 0.112 Uiso 1 1 calc R . .
C2G C 0.6931(3) 0.4709(3) 0.24731(17) 0.0681(9) Uani 1 1 d . . .
H2G1 H 0.7714 0.3957 0.2627 0.102 Uiso 1 1 calc R . .
H2G2 H 0.6420 0.5206 0.2952 0.102 Uiso 1 1 calc R . .
H2G3 H 0.7219 0.5235 0.1996 0.102 Uiso 1 1 calc R . .
S3G S 0.9258(4) 0.6871(4) 0.2487(2) 0.0344(10) Uani 0.15 1 d P . .
H1O H 0.841(3) 0.183(3) 0.1431(16) 0.066(9) Uiso 1 1 d . . .
H4G3 H 0.9792(19) 0.671(2) 0.1025(11) 0.047(7) Uiso 1 1 d D . .
H1'O H 1.676(3) -0.204(3) 0.3404(15) 0.066(9) Uiso 1 1 d . . .
H4G2 H 0.8234(19) 0.721(2) 0.1371(15) 0.068(9) Uiso 1 1 d D . .
H3G2 H 1.122(2) 0.520(2) 0.2974(13) 0.074(9) Uiso 1 1 d D . .
H4G1 H 0.897(3) 0.778(2) 0.1618(17) 0.084(11) Uiso 1 1 d D . .
H3G1 H 1.054(4) 0.668(2) 0.261(2) 0.142(17) Uiso 1 1 d D . .
H3G3 H 1.162(2) 0.540(3) 0.2036(16) 0.106(12) Uiso 1 1 d D . .

loop_
_atom_site_aniso_label
_atom_site_aniso_U_11
_atom_site_aniso_U_22
_atom_site_aniso_U_33
_atom_site_aniso_U_23
_atom_site_aniso_U_13
_atom_site_aniso_U_12
S1G 0.0348(4) 0.0293(4) 0.0512(4) -0.0054(3) -0.0061(3) -0.0076(3)
S2G 0.0299(4) 0.0304(5) 0.0536(5) -0.0016(3) -0.0027(3) -0.0118(4)
O1 0.0257(9) 0.0309(10) 0.0280(8) -0.0024(7) -0.0130(7) -0.0074(8)
O1' 0.0252(9) 0.0317(10) 0.0276(8) -0.0005(7) -0.0121(7) -0.0086(8)
O1G 0.0334(10) 0.0324(10) 0.0342(8) -0.0036(7) -0.0026(7) -0.0082(8)
N1 0.0244(10) 0.0213(11) 0.0295(10) 0.0037(7) -0.0085(8) -0.0096(9)
N1' 0.0241(11) 0.0263(11) 0.0286(10) 0.0037(7) -0.0065(8) -0.0108(9)
C6 0.0244(13) 0.0218(12) 0.0273(11) -0.0012(9) -0.0047(9) -0.0098(11)
C20 0.0229(12) 0.0211(12) 0.0177(10) 0.0000(8) -0.0011(8) -0.0125(10)
C10 0.0170(11) 0.0199(12) 0.0221(10) 0.0000(8) -0.0045(8) -0.0061(10)
C4' 0.0216(12) 0.0316(14) 0.0318(12) -0.0032(10) -0.0071(9) -0.0095(11)
C7' 0.0240(12) 0.0207(12) 0.0188(10) 0.0002(8) -0.0065(9) -0.0058(11)
C10' 0.0240(12) 0.0288(13) 0.0174(10) 0.0013(9) -0.0019(8) -0.0162(11)
C8 0.0252(13) 0.0213(12) 0.0188(10) 0.0000(8) -0.0051(9) -0.0063(11)
C25' 0.0243(13) 0.0296(13) 0.0274(11) -0.0018(9) -0.0060(9) -0.0143(11)
C8' 0.0235(12) 0.0234(12) 0.0200(10) 0.0003(8) -0.0049(8) -0.0078(11)
C3' 0.0284(13) 0.0252(13) 0.0250(11) 0.0002(9) -0.0067(9) -0.0116(11)
C9 0.0223(12) 0.0221(12) 0.0198(10) 0.0014(8) -0.0086(8) -0.0089(10)
C1' 0.0219(12) 0.0223(12) 0.0200(10) -0.0020(8) -0.0020(8) -0.0101(10)
C21' 0.0195(12) 0.0282(13) 0.0279(11) -0.0032(9) -0.0065(9) -0.0090(11)
C9' 0.0209(12) 0.0261(12) 0.0202(10) 0.0022(8) -0.0074(8) -0.0112(10)
C22' 0.0265(13) 0.0302(14) 0.0287(12) 0.0030(9) -0.0038(9) -0.0150(11)
C3 0.0301(13) 0.0253(13) 0.0243(11) -0.0001(9) -0.0073(9) -0.0124(11)
O2G 0.0403(11) 0.0505(12) 0.0442(10) 0.0076(8) 0.0118(8) -0.0030(9)
C4 0.0213(12) 0.0317(14) 0.0324(12) -0.0048(10) -0.0075(9) -0.0092(11)
C7 0.0239(12) 0.0217(12) 0.0205(11) -0.0002(8) -0.0069(9) -0.0068(11)
C5 0.0249(13) 0.0256(13) 0.0315(12) -0.0054(9) -0.0007(9) -0.0139(11)
C1 0.0226(12) 0.0220(12) 0.0211(10) -0.0028(8) -0.0026(8) -0.0101(10)
C2 0.0235(12) 0.0197(12) 0.0215(10) -0.0031(8) -0.0020(8) -0.0107(10)
C11' 0.0290(13) 0.0323(14) 0.0196(10) 0.0009(9) -0.0062(9) -0.0167(11)
C2' 0.0237(13) 0.0221(12) 0.0182(10) -0.0010(8) -0.0019(8) -0.0090(10)
C25 0.0248(13) 0.0255(13) 0.0310(11) -0.0061(9) -0.0082(9) -0.0110(11)
C15 0.0282(13) 0.0326(14) 0.0269(11) -0.0053(9) -0.0025(9) -0.0159(11)
C13' 0.0324(14) 0.0271(13) 0.0308(12) -0.0067(10) 0.0010(10) -0.0136(12)
C14' 0.0275(13) 0.0293(14) 0.0402(13) -0.0055(10) -0.0092(10) -0.0098(12)
C12' 0.0389(15) 0.0363(14) 0.0220(11) -0.0048(9) -0.0024(10) -0.0220(13)
C20' 0.0162(11) 0.0230(12) 0.0233(10) 0.0003(8) -0.0050(8) -0.0086(10)
C23 0.0253(13) 0.0239(13) 0.0357(12) -0.0080(10) 0.0023(10) -0.0088(11)
C21 0.0361(14) 0.0253(13) 0.0198(10) 0.0023(9) -0.0081(9) -0.0150(11)
C11 0.0212(12) 0.0256(13) 0.0271(11) -0.0015(9) -0.0069(9) -0.0093(10)
C6' 0.0291(13) 0.0225(12) 0.0259(11) 0.0009(9) -0.0068(9) -0.0115(11)
C12 0.0225(13) 0.0302(14) 0.0334(12) 0.0040(10) -0.0018(9) -0.0119(11)
C24 0.0240(13) 0.0265(13) 0.0430(13) -0.0045(10) -0.0112(10) -0.0099(11)
C22 0.0486(16) 0.0291(14) 0.0216(11) -0.0063(9) 0.0006(10) -0.0203(13)
C23' 0.0259(13) 0.0411(15) 0.0215(11) 0.0007(10) -0.0007(9) -0.0114(12)
C5' 0.0287(14) 0.0308(14) 0.0292(12) -0.0037(9) -0.0009(9) -0.0175(11)
C24' 0.0308(14) 0.0431(15) 0.0236(11) -0.0068(10) -0.0061(9) -0.0160(12)
C15' 0.0285(13) 0.0319(14) 0.0291(11) -0.0052(10) -0.0071(9) -0.0155(12)
C14 0.0433(16) 0.0490(16) 0.0263(12) -0.0135(11) -0.0006(10) -0.0230(14)
C13 0.0305(14) 0.0430(15) 0.0237(12) -0.0026(10) 0.0021(10) -0.0144(12)
C4G 0.0337(17) 0.056(2) 0.0374(15) -0.0077(13) -0.0046(12) -0.0126(15)
C3G 0.0421(19) 0.082(3) 0.0475(18) 0.0099(17) -0.0176(14) -0.0254(19)
C1G 0.097(3) 0.055(2) 0.0557(18) -0.0162(15) 0.0262(16) -0.040(2)
C2G 0.090(2) 0.071(2) 0.0642(18) -0.0127(16) -0.0167(16) -0.049(2)
S3G 0.052(3) 0.018(2) 0.032(2) -0.0029(15) -0.0003(17) -0.019(2)

loop_
_atom_type_symbol
_atom_type_description
_atom_type_scat_dispersion_real
_atom_type_scat_dispersion_imag
_atom_type_scat_source
C C 0.0033 0.0016 'International Tables Vol C Tables 4.2.6.8 and 6.1.1.4'
H H 0.0000 0.0000 'International Tables Vol C Tables 4.2.6.8 and 6.1.1.4'
N N 0.0061 0.0033 'International Tables Vol C Tables 4.2.6.8 and 6.1.1.4'
O O 0.0106 0.0060 'International Tables Vol C Tables 4.2.6.8 and 6.1.1.4'
S S 0.1246 0.1234 'International Tables Vol C Tables 4.2.6.8 and 6.1.1.4'

loop_
_geom_angle_atom_site_label_1
_geom_angle_atom_site_label_2
_geom_angle_atom_site_label_3
_geom_angle
_geom_angle_site_symmetry_1
_geom_angle_site_symmetry_3
_geom_angle_publ_flag
O1G S1G C2G 107.26(12) . . ?
O1G S1G C1G 105.97(11) . . ?
C2G S1G C1G 97.55(15) . . ?
O2G S2G C4G 107.04(12) . . ?
O2G S2G C3G 107.43(15) . . ?
C4G S2G C3G 99.24(15) . . ?
N1 N1 C1 114.0(2) 2_765 . ?
N1' N1' C1' 114.3(2) 2_846 . ?
C5 C6 C1 119.94(19) . . ?
C21 C20 C25 119.03(19) . . ?
C21 C20 C9 121.79(18) . . ?
C25 C20 C9 119.17(18) . . ?
C15 C10 C11 118.72(18) . . ?
C15 C10 C9 123.10(18) . . ?
C11 C10 C9 118.17(18) . . ?
C3' C4' C5' 120.4(2) . . ?
C8' C7' C2' 175.3(2) . . ?
C11' C10' C15' 119.0(2) . . ?
C11' C10' C9' 121.39(19) . . ?
C15' C10' C9' 119.63(19) . . ?
C7 C8 C9 175.2(2) . . ?
C20' C25' C24' 120.5(2) . . ?
C7' C8' C9' 172.8(2) . . ?
C4' C3' C2' 120.62(19) . . ?
O1 C9 C8 110.25(16) . . ?
O1 C9 C20 107.19(16) . . ?
C8 C9 C20 107.56(16) . . ?
O1 C9 C10 110.63(16) . . ?
C8 C9 C10 111.51(16) . . ?
C20 C9 C10 109.55(15) . . ?
C6' C1' C2' 120.30(19) . . ?
C6' C1' N1' 123.67(18) . . ?
C2' C1' N1' 116.02(17) . . ?
C22' C21' C20' 120.5(2) . . ?
O1' C9' C8' 109.41(16) . . ?
O1' C9' C20' 110.20(15) . . ?
C8' C9' C20' 112.94(17) . . ?
O1' C9' C10' 107.15(17) . . ?
C8' C9' C10' 107.37(16) . . ?
C20' C9' C10' 109.58(15) . . ?
C23' C22' C21' 120.0(2) . . ?
C4 C3 C2 121.02(19) . . ?
S3G O2G S2G 48.20(15) . . ?
C3 C4 C5 119.6(2) . . ?
C8 C7 C2 176.8(2) . . ?
C6 C5 C4 120.52(19) . . ?
C6 C1 C2 120.6(2) . . ?
C6 C1 N1 123.66(18) . . ?
C2 C1 N1 115.74(17) . . ?
C3 C2 C1 118.28(18) . . ?
C3 C2 C7 121.06(18) . . ?
C1 C2 C7 120.60(19) . . ?
C10' C11' C12' 120.4(2) . . ?
C3' C2' C1' 118.68(18) . . ?
C3' C2' C7' 121.61(18) . . ?
C1' C2' C7' 119.56(19) . . ?
C24 C25 C20 120.4(2) . . ?
C10 C15 C14 120.7(2) . . ?
C12' C13' C14' 119.7(2) . . ?
C15' C14' C13' 120.1(2) . . ?
C13' C12' C11' 120.2(2) . . ?
C25' C20' C21' 119.06(18) . . ?
C25' C20' C9' 122.66(18) . . ?
C21' C20' C9' 118.28(18) . . ?
C24 C23 C22 120.0(2) . . ?
C20 C21 C22 120.4(2) . . ?
C12 C11 C10 120.8(2) . . ?
C5' C6' C1' 119.80(19) . . ?
C13 C12 C11 120.1(2) . . ?
C23 C24 C25 120.3(2) . . ?
C23 C22 C21 119.9(2) . . ?
C24' C23' C22' 119.74(19) . . ?
C6' C5' C4' 120.21(19) . . ?
C23' C24' C25' 120.2(2) . . ?
C14' C15' C10' 120.6(2) . . ?
C13 C14 C15 120.2(2) . . ?
C12 C13 C14 119.6(2) . . ?
S3G C4G S2G 41.83(14) . . ?
S3G C3G S2G 41.58(16) . . ?
O2G S3G C4G 111.2(3) . . ?
O2G S3G C3G 110.6(3) . . ?
C4G S3G C3G 104.8(2) . . ?

loop_
_geom_bond_atom_site_label_1
_geom_bond_atom_site_label_2
_geom_bond_distance
_geom_bond_site_symmetry_2
_geom_bond_publ_flag
S1G O1G 1.5005(15) . ?
S1G C2G 1.770(3) . ?
S1G C1G 1.774(3) . ?
S2G O2G 1.5008(16) . ?
S2G C4G 1.751(3) . ?
S2G C3G 1.753(3) . ?
O1 C9 1.421(2) . ?
O1' C9' 1.427(2) . ?
N1 N1 1.249(3) 2_765 ?
N1 C1 1.427(3) . ?
N1' N1' 1.242(3) 2_846 ?
N1' C1' 1.425(3) . ?
C6 C5 1.379(3) . ?
C6 C1 1.385(3) . ?
C20 C21 1.384(3) . ?
C20 C25 1.398(3) . ?
C20 C9 1.534(3) . ?
C10 C15 1.383(3) . ?
C10 C11 1.394(3) . ?
C10 C9 1.537(2) . ?
C4' C3' 1.382(3) . ?
C4' C5' 1.389(3) . ?
C7' C8' 1.191(3) . ?
C7' C2' 1.450(3) . ?
C10' C11' 1.386(3) . ?
C10' C15' 1.395(3) . ?
C10' C9' 1.535(3) . ?
C8 C7 1.189(3) . ?
C8 C9 1.493(3) . ?
C25' C20' 1.381(3) . ?
C25' C24' 1.393(3) . ?
C8' C9' 1.489(3) . ?
C3' C2' 1.393(3) . ?
C1' C6' 1.398(3) . ?
C1' C2' 1.408(3) . ?
C21' C22' 1.387(3) . ?
C21' C20' 1.393(3) . ?
C9' C20' 1.533(2) . ?
C22' C23' 1.385(3) . ?
C3 C4 1.382(3) . ?
C3 C2 1.398(3) . ?
O2G S3G 1.498(4) . ?
C4 C5 1.391(3) . ?
C7 C2 1.442(3) . ?
C1 C2 1.407(3) . ?
C11' C12' 1.394(3) . ?
C25 C24 1.382(3) . ?
C15 C14 1.389(3) . ?
C13' C12' 1.381(3) . ?
C13' C14' 1.391(3) . ?
C14' C15' 1.385(3) . ?
C23 C24 1.380(3) . ?
C23 C22 1.385(3) . ?
C21 C22 1.394(3) . ?
C11 C12 1.386(3) . ?
C6' C5' 1.379(3) . ?
C12 C13 1.382(3) . ?
C23' C24' 1.381(3) . ?
C14 C13 1.387(3) . ?
C4G S3G 1.674(5) . ?
C3G S3G 1.694(5) . ?

loop_
_geom_torsion_atom_site_label_1
_geom_torsion_atom_site_label_2
_geom_torsion_atom_site_label_3
_geom_torsion_atom_site_label_4
_geom_torsion
_geom_torsion_site_symmetry_1
_geom_torsion_site_symmetry_2
_geom_torsion_site_symmetry_3
_geom_torsion_site_symmetry_4
_geom_torsion_publ_flag
C2' C7' C8' C9' 5(4) . . . . ?
C5' C4' C3' C2' 0.8(3) . . . . ?
C7 C8 C9 O1 -67(3) . . . . ?
C7 C8 C9 C20 49(3) . . . . ?
C7 C8 C9 C10 169(3) . . . . ?
C21 C20 C9 O1 5.6(2) . . . . ?
C25 C20 C9 O1 -174.71(16) . . . . ?
C21 C20 C9 C8 -113.0(2) . . . . ?
C25 C20 C9 C8 66.7(2) . . . . ?
C21 C20 C9 C10 125.67(19) . . . . ?
C25 C20 C9 C10 -54.6(2) . . . . ?
C15 C10 C9 O1 -127.1(2) . . . . ?
C11 C10 C9 O1 53.9(2) . . . . ?
C15 C10 C9 C8 -4.0(3) . . . . ?
C11 C10 C9 C8 176.98(18) . . . . ?
C15 C10 C9 C20 115.0(2) . . . . ?
C11 C10 C9 C20 -64.1(2) . . . . ?
N1' N1' C1' C6' -14.0(3) 2_846 . . . ?
N1' N1' C1' C2' 167.5(2) 2_846 . . . ?
C7' C8' C9' O1' 62.0(18) . . . . ?
C7' C8' C9' C20' -174.9(17) . . . . ?
C7' C8' C9' C10' -54.0(19) . . . . ?
C11' C10' C9' O1' 4.7(2) . . . . ?
C15' C10' C9' O1' -175.83(16) . . . . ?
C11' C10' C9' C8' 122.2(2) . . . . ?
C15' C10' C9' C8' -58.4(2) . . . . ?
C11' C10' C9' C20' -114.8(2) . . . . ?
C15' C10' C9' C20' 64.6(2) . . . . ?
C20' C21' C22' C23' 1.5(3) . . . . ?
C4G S2G O2G S3G -52.4(3) . . . . ?
C3G S2G O2G S3G 53.4(3) . . . . ?
C2 C3 C4 C5 -0.3(3) . . . . ?
C9 C8 C7 C2 -11(6) . . . . ?
C1 C6 C5 C4 -0.9(3) . . . . ?
C3 C4 C5 C6 1.3(3) . . . . ?
C5 C6 C1 C2 -0.6(3) . . . . ?
C5 C6 C1 N1 179.75(18) . . . . ?
N1 N1 C1 C6 -1.2(3) 2_765 . . . ?
N1 N1 C1 C2 179.1(2) 2_765 . . . ?
C4 C3 C2 C1 -1.1(3) . . . . ?
C4 C3 C2 C7 176.02(19) . . . . ?
C6 C1 C2 C3 1.6(3) . . . . ?
N1 C1 C2 C3 -178.73(17) . . . . ?
C6 C1 C2 C7 -175.57(18) . . . . ?
N1 C1 C2 C7 4.1(3) . . . . ?
C8 C7 C2 C3 -87(4) . . . . ?
C8 C7 C2 C1 90(4) . . . . ?
C15' C10' C11' C12' -0.1(3) . . . . ?
C9' C10' C11' C12' 179.33(16) . . . . ?
C4' C3' C2' C1' 0.6(3) . . . . ?
C4' C3' C2' C7' -174.99(19) . . . . ?
C6' C1' C2' C3' -1.4(3) . . . . ?
N1' C1' C2' C3' 177.16(17) . . . . ?
C6' C1' C2' C7' 174.25(18) . . . . ?
N1' C1' C2' C7' -7.2(3) . . . . ?
C8' C7' C2' C3' 99(3) . . . . ?
C8' C7' C2' C1' -76(3) . . . . ?
C21 C20 C25 C24 -1.5(3) . . . . ?
C9 C20 C25 C24 178.79(17) . . . . ?
C11 C10 C15 C14 -0.1(3) . . . . ?
C9 C10 C15 C14 -179.13(19) . . . . ?
C12' C13' C14' C15' -0.5(3) . . . . ?
C14' C13' C12' C11' 1.2(3) . . . . ?
C10' C11' C12' C13' -0.9(3) . . . . ?
C24' C25' C20' C21' 0.3(3) . . . . ?
C24' C25' C20' C9' 179.98(18) . . . . ?
C22' C21' C20' C25' -1.3(3) . . . . ?
C22' C21' C20' C9' 179.00(18) . . . . ?
O1' C9' C20' C25' 122.4(2) . . . . ?
C8' C9' C20' C25' -0.3(3) . . . . ?
C10' C9' C20' C25' -120.0(2) . . . . ?
O1' C9' C20' C21' -57.9(2) . . . . ?
C8' C9' C20' C21' 179.36(18) . . . . ?
C10' C9' C20' C21' 59.7(2) . . . . ?
C25 C20 C21 C22 -0.4(3) . . . . ?
C9 C20 C21 C22 179.28(17) . . . . ?
C15 C10 C11 C12 0.6(3) . . . . ?
C9 C10 C11 C12 179.65(18) . . . . ?
C2' C1' C6' C5' 0.8(3) . . . . ?
N1' C1' C6' C5' -177.60(19) . . . . ?
C10 C11 C12 C13 -0.7(3) . . . . ?
C22 C23 C24 C25 -0.4(3) . . . . ?
C20 C25 C24 C23 1.9(3) . . . . ?
C24 C23 C22 C21 -1.5(3) . . . . ?
C20 C21 C22 C23 1.9(3) . . . . ?
C21' C22' C23' C24' -0.6(3) . . . . ?
C1' C6' C5' C4' 0.6(3) . . . . ?
C3' C4' C5' C6' -1.4(3) . . . . ?
C22' C23' C24' C25' -0.4(3) . . . . ?
C20' C25' C24' C23' 0.5(3) . . . . ?
C13' C14' C15' C10' -0.6(3) . . . . ?
C11' C10' C15' C14' 0.9(3) . . . . ?
C9' C10' C15' C14' -178.58(17) . . . . ?
C10 C15 C14 C13 -0.3(3) . . . . ?
C11 C12 C13 C14 0.3(3) . . . . ?
C15 C14 C13 C12 0.2(4) . . . . ?
O2G S2G C4G S3G 52.5(2) . . . . ?
C3G S2G C4G S3G -59.1(3) . . . . ?
O2G S2G C3G S3G -52.9(2) . . . . ?
C4G S2G C3G S3G 58.4(2) . . . . ?
S2G O2G S3G C4G 58.3(2) . . . . ?
S2G O2G S3G C3G -57.8(2) . . . . ?
S2G C4G S3G O2G -54.6(2) . . . . ?
S2G C4G S3G C3G 65.0(2) . . . . ?
S2G C3G S3G O2G 54.5(2) . . . . ?
S2G C3G S3G C4G -65.5(2) . . . . ?
